data_4310486
loop_
_publ_author_name
'Daniel L. Reger'
'Radu F. Semeniuc'
'Vitaly Rassolov'
'Mark D. Smith'

_publ_contact_author_address
;
Department of Chemistry and Biochemistry
University of South Carolina
Columbia, South Carolina 29208
USA
;
_publ_contact_author_email reger@mail.chem.sc.edu
_publ_contact_author_fax '1 803 777 9521'
_publ_contact_author_name 'Professor Daniel L. Reger'
_publ_contact_author_phone '1 803 777 2587'
_publ_section_title
;
 Supramolecular Structural Variations with Changes in Anion and Solvent in
 Silver(I) Complexes of a Semirigid, Bitopic Tris(pyrazolyl)methane Ligand
;
_journal_name_full 'Inorganic Chemistry'
_journal_page_first 537
_journal_page_last 554
_journal_paper_doi 10.1021/ic035207i
_journal_volume 43
_journal_year 2004
_chemical_formula_sum 'C35.5 H39.25 Ag2 F12 N14.25 O2.25 P2'
_chemical_formula_weight 1207.24
_chemical_name_systematic
; 
 ? 
;
_space_group_IT_number 2
_symmetry_cell_setting triclinic
_symmetry_space_group_name_Hall '-P 1'
_symmetry_space_group_name_H-M 'P -1'
_atom_sites_solution_hydrogens geom
_atom_sites_solution_primary direct
_atom_sites_solution_secondary difmap
_audit_creation_method SHELXL-97
_cell_angle_alpha 79.326(2)
_cell_angle_beta 77.1400(10)
_cell_angle_gamma 78.0300(10)
_cell_formula_units_Z 2
_cell_length_a 10.3981(8)
_cell_length_b 15.1727(11)
_cell_length_c 15.9055(12)
_cell_measurement_reflns_used 6052
_cell_measurement_temperature 293(2)
_cell_measurement_theta_max 26.256
_cell_measurement_theta_min 2.210
_cell_volume 2367.7(3)
_computing_cell_refinement 'SAINT+ NT V6.02a (Bruker, 1998)'
_computing_data_collection 'SMART NT V5.624 (Bruker, 2000)'
_computing_data_reduction 'SAINT+ NT V6.02a'
_computing_molecular_graphics 'SHELXTL V5.1 (Sheldrick, 1997)'
_computing_publication_material 'SHELXTL V5.1'
_computing_structure_refinement 'SHELXL-97 (Sheldrick, 1997)'
_computing_structure_solution 'SHELXS-97 (Sheldrick, 1990)'
_diffrn_ambient_temperature 293(2)
_diffrn_measured_fraction_theta_full 0.998
_diffrn_measured_fraction_theta_max 0.998
_diffrn_measurement_device_type 'Bruker SMART APEX CCD diffractometer'
_diffrn_measurement_method 'omega scans'
_diffrn_radiation_monochromator graphite
_diffrn_radiation_source 'fine-focus sealed tube'
_diffrn_radiation_type MoK\a
_diffrn_radiation_wavelength 0.71073
_diffrn_reflns_av_R_equivalents 0.0232
_diffrn_reflns_av_sigmaI/netI 0.0382
_diffrn_reflns_limit_h_max 12
_diffrn_reflns_limit_h_min -12
_diffrn_reflns_limit_k_max 18
_diffrn_reflns_limit_k_min -18
_diffrn_reflns_limit_l_max 19
_diffrn_reflns_limit_l_min -19
_diffrn_reflns_number 21912
_diffrn_reflns_theta_full 26.35
_diffrn_reflns_theta_max 26.35
_diffrn_reflns_theta_min 1.77
_diffrn_standards_decay_% 0
_exptl_absorpt_coefficient_mu 0.992
_exptl_absorpt_correction_T_max 0.7840
_exptl_absorpt_correction_T_min 0.6571
_exptl_absorpt_correction_type multi-scan
_exptl_absorpt_process_details '(SADABS, Bruker, 1997)'
_exptl_crystal_colour colorless
_exptl_crystal_density_diffrn 1.693
_exptl_crystal_density_method 'not measured'
_exptl_crystal_description 'irregular chunk'
_exptl_crystal_F_000 1204
_exptl_crystal_size_max 0.48
_exptl_crystal_size_mid 0.40
_exptl_crystal_size_min 0.26
_refine_diff_density_max 0.678
_refine_diff_density_min -0.429
_refine_diff_density_rms 0.071
_refine_ls_extinction_method none
_refine_ls_goodness_of_fit_ref 1.011
_refine_ls_hydrogen_treatment mixed
_refine_ls_matrix_type full
_refine_ls_number_parameters 622
_refine_ls_number_reflns 9619
_refine_ls_number_restraints 7
_refine_ls_restrained_S_all 1.012
_refine_ls_R_factor_all 0.0614
_refine_ls_R_factor_gt 0.0452
_refine_ls_shift/su_max 0.001
_refine_ls_shift/su_mean 0.000
_refine_ls_structure_factor_coef Fsqd
_refine_ls_weighting_details 'calc w=1/[\s^2^(Fo^2^)+(0.0598P)^2^+0.0000P] where P=(Fo^2^+2Fc^2^)/3'
_refine_ls_weighting_scheme calc
_refine_ls_wR_factor_gt 0.1146
_refine_ls_wR_factor_ref 0.1190
_reflns_number_gt 6313
_reflns_number_total 9619
_reflns_threshold_expression >2sigma(I)
_cod_data_source_file ic035207isi20031021_053618_5.cif
_cod_data_source_block 3b
_cod_original_formula_sum 'C35.50 H39.25 Ag2 F12 N14.25 O2.25 P2'
_cod_database_code 4310486

loop_
_symmetry_equiv_pos_as_xyz
'x, y, z'
'-x, -y, -z'

loop_
_atom_site_label
_atom_site_type_symbol
_atom_site_fract_x
_atom_site_fract_y
_atom_site_fract_z
_atom_site_U_iso_or_equiv
_atom_site_adp_type
_atom_site_occupancy
_atom_site_symmetry_multiplicity
_atom_site_calc_flag
_atom_site_refinement_flags
_atom_site_disorder_assembly
_atom_site_disorder_group
Ag1 Ag 0.36122(3) 0.28053(2) 0.28877(2) 0.07418(13) Uani 1 1 d . . .
Ag2 Ag 0.88515(3) 0.24057(2) 0.27636(2) 0.07465(13) Uani 1 1 d . . .
C1 C 0.6294(3) 0.0954(2) 0.3119(2) 0.0443(7) Uani 1 1 d . . .
C2 C 0.7474(3) 0.0189(2) 0.3231(2) 0.0495(8) Uani 1 1 d . . .
H2A H 0.7634 -0.0193 0.2779 0.059 Uiso 1 1 calc R . .
H2B H 0.8276 0.0439 0.3189 0.059 Uiso 1 1 calc R . .
C3 C 0.8326(4) -0.0920(2) 0.4331(3) 0.0607(10) Uani 1 1 d . . .
H3A H 0.8855 -0.1216 0.3844 0.073 Uiso 1 1 calc R . .
H3B H 0.8034 -0.1390 0.4794 0.073 Uiso 1 1 calc R . .
C4 C 0.9199(3) -0.0418(2) 0.4648(2) 0.0491(8) Uani 1 1 d . . .
C5 C 0.8650(3) 0.0292(2) 0.5121(2) 0.0567(9) Uani 1 1 d . . .
H5 H 0.7730 0.0496 0.5207 0.068 Uiso 1 1 calc R . .
C6 C 0.9437(3) 0.0707(2) 0.5469(2) 0.0545(9) Uani 1 1 d . . .
H6 H 0.9040 0.1184 0.5784 0.065 Uiso 1 1 calc R . .
C11 C 0.7350(4) 0.1253(3) 0.1532(2) 0.0641(10) Uani 1 1 d . . .
H11 H 0.7890 0.0689 0.1471 0.077 Uiso 1 1 calc R . .
C12 C 0.7187(5) 0.1968(3) 0.0889(3) 0.0812(13) Uani 1 1 d . . .
H12 H 0.7597 0.1999 0.0304 0.097 Uiso 1 1 calc R . .
C13 C 0.6282(4) 0.2636(3) 0.1289(3) 0.0706(12) Uani 1 1 d . . .
H13 H 0.5979 0.3207 0.1001 0.085 Uiso 1 1 calc R . .
C21 C 0.4962(4) -0.0239(3) 0.3078(3) 0.0632(10) Uani 1 1 d . . .
H21 H 0.5644 -0.0744 0.3050 0.076 Uiso 1 1 calc R . .
C22 C 0.3684(4) -0.0215(3) 0.3015(3) 0.0743(12) Uani 1 1 d . . .
H22 H 0.3301 -0.0695 0.2951 0.089 Uiso 1 1 calc R . .
C23 C 0.3066(4) 0.0675(3) 0.3065(3) 0.0706(11) Uani 1 1 d . . .
H23 H 0.2173 0.0894 0.3029 0.085 Uiso 1 1 calc R . .
C31 C 0.5258(3) 0.1447(2) 0.4591(2) 0.0553(9) Uani 1 1 d . . .
H31 H 0.4602 0.1083 0.4773 0.066 Uiso 1 1 calc R . .
C32 C 0.5573(4) 0.1997(3) 0.5074(3) 0.0643(10) Uani 1 1 d . . .
H32 H 0.5179 0.2090 0.5643 0.077 Uiso 1 1 calc R . .
C33 C 0.6611(4) 0.2386(3) 0.4530(3) 0.0620(10) Uani 1 1 d . . .
H33 H 0.7020 0.2805 0.4686 0.074 Uiso 1 1 calc R . .
C41 C 1.0465(4) 0.4357(3) 0.3782(2) 0.0665(10) Uani 1 1 d . . .
H41 H 1.0594 0.4956 0.3721 0.080 Uiso 1 1 calc R . .
C42 C 1.0148(5) 0.3815(3) 0.4540(3) 0.0800(13) Uani 1 1 d . . .
H42 H 1.0028 0.3954 0.5101 0.096 Uiso 1 1 calc R . .
C43 C 1.0041(4) 0.3016(3) 0.4309(3) 0.0715(12) Uani 1 1 d . . .
H43 H 0.9823 0.2512 0.4708 0.086 Uiso 1 1 calc R . .
C51 C 0.8534(4) 0.5442(3) 0.2000(3) 0.0630(10) Uani 1 1 d . . .
H51 H 0.8915 0.5966 0.1867 0.076 Uiso 1 1 calc R . .
C52 C 0.7214(4) 0.5405(3) 0.2142(3) 0.0784(12) Uani 1 1 d . . .
H52 H 0.6509 0.5894 0.2122 0.094 Uiso 1 1 calc R . .
C53 C 0.7130(4) 0.4485(3) 0.2324(3) 0.0755(12) Uani 1 1 d . . .
H53 H 0.6331 0.4261 0.2445 0.091 Uiso 1 1 calc R . .
C61 C 1.0883(4) 0.3451(3) 0.0920(3) 0.0650(10) Uani 1 1 d . . .
H61 H 1.0123 0.3743 0.0699 0.078 Uiso 1 1 calc R . .
C62 C 1.1909(5) 0.2850(3) 0.0538(3) 0.0806(13) Uani 1 1 d . . .
H62 H 1.1984 0.2638 0.0014 0.097 Uiso 1 1 calc R . .
C63 C 1.2813(4) 0.2623(3) 0.1092(3) 0.0762(12) Uani 1 1 d . . .
H63 H 1.3616 0.2218 0.0992 0.091 Uiso 1 1 calc R . .
N71 N 0.3594(5) 0.3612(3) 0.3895(4) 0.1095(16) Uani 1 1 d D . .
C71 C 0.3482(6) 0.3902(4) 0.4508(5) 0.116(2) Uani 1 1 d D . .
C72 C 0.3293(8) 0.4258(6) 0.5339(5) 0.171(4) Uani 1 1 d D . .
H72A H 0.2460 0.4675 0.5423 0.257 Uiso 1 1 calc R . .
H72B H 0.4017 0.4568 0.5323 0.257 Uiso 1 1 calc R . .
H72C H 0.3280 0.3762 0.5811 0.257 Uiso 1 1 calc R . .
N81 N 1.0174(4) 0.1306(3) 0.2052(3) 0.0902(12) Uani 1 1 d . . .
C81 C 1.0769(6) 0.0855(5) 0.1587(5) 0.1051(18) Uani 1 1 d . . .
C82 C 1.1599(8) 0.0275(6) 0.0959(6) 0.184(4) Uani 1 1 d . . .
H82A H 1.1223 0.0386 0.0442 0.276 Uiso 1 1 calc R . .
H82B H 1.1628 -0.0353 0.1211 0.276 Uiso 1 1 calc R . .
H82C H 1.2490 0.0411 0.0811 0.276 Uiso 1 1 calc R . .
C101 C 1.0569(3) 0.4254(2) 0.2217(2) 0.0444(7) Uani 1 1 d . . .
C102 C 1.1389(3) 0.5027(2) 0.1945(2) 0.0485(8) Uani 1 1 d . . .
H10A H 1.0991 0.5519 0.2285 0.058 Uiso 1 1 calc R . .
H10B H 1.2300 0.4807 0.2036 0.058 Uiso 1 1 calc R . .
C103 C 1.2337(4) 0.5935(3) 0.0677(3) 0.0647(10) Uani 1 1 d . . .
H10C H 1.2388 0.6296 0.1108 0.078 Uiso 1 1 calc R . .
H10D H 1.2025 0.6349 0.0192 0.078 Uiso 1 1 calc R . .
C104 C 1.3712(4) 0.5426(2) 0.0358(2) 0.0532(9) Uani 1 1 d . . .
C105 C 1.3895(4) 0.4774(3) -0.0178(2) 0.0635(10) Uani 1 1 d . . .
H15A H 1.3132 0.4583 -0.0286 0.076 Uiso 1 1 d R . .
C106 C 1.4842(4) 0.5648(3) 0.0525(2) 0.0632(10) Uani 1 1 d . . .
H16A H 1.4742 0.6106 0.0878 0.076 Uiso 1 1 d R . .
N11 N 0.5899(3) 0.2374(2) 0.2121(2) 0.0621(8) Uani 1 1 d . . .
N12 N 0.6587(3) 0.15127(18) 0.22728(17) 0.0468(6) Uani 1 1 d . . .
N21 N 0.3894(3) 0.1181(2) 0.3172(2) 0.0602(8) Uani 1 1 d . . .
N22 N 0.5077(3) 0.05962(18) 0.31866(18) 0.0497(7) Uani 1 1 d . . .
N31 N 0.6951(3) 0.20945(19) 0.3765(2) 0.0527(7) Uani 1 1 d . . .
N32 N 0.6071(3) 0.15260(18) 0.38005(17) 0.0454(6) Uani 1 1 d . . .
N41 N 1.0283(3) 0.3038(2) 0.3450(2) 0.0633(8) Uani 1 1 d . . .
N42 N 1.0562(3) 0.38844(18) 0.31311(17) 0.0457(6) Uani 1 1 d . . .
N51 N 0.8323(3) 0.3968(2) 0.2306(2) 0.0639(8) Uani 1 1 d . . .
N52 N 0.9196(3) 0.45730(19) 0.20891(18) 0.0515(7) Uani 1 1 d . . .
N61 N 1.2401(3) 0.3052(2) 0.1783(2) 0.0589(8) Uani 1 1 d . . .
N62 N 1.1180(3) 0.35413(19) 0.16830(18) 0.0485(7) Uani 1 1 d . . .
O1 O 0.7158(2) -0.03269(15) 0.40587(15) 0.0548(6) Uani 1 1 d . . .
O2 O 1.1379(2) 0.53314(17) 0.10591(15) 0.0577(6) Uani 1 1 d . . .
P1 P 0.0821(3) 0.18077(14) 0.8334(2) 0.1663(10) Uani 1 1 d . . .
F11 F 0.2011(7) 0.1827(4) 0.7483(5) 0.213(2) Uani 1 1 d . . .
F12 F 0.1586(9) 0.0916(4) 0.8665(4) 0.294(4) Uani 1 1 d . . .
F13 F 0.0217(5) 0.1293(4) 0.7805(4) 0.192(2) Uani 1 1 d . . .
F14 F -0.0371(12) 0.1808(6) 0.9081(6) 0.428(8) Uani 1 1 d . . .
F15 F 0.0227(6) 0.2767(3) 0.7867(6) 0.252(3) Uani 1 1 d . . .
F16 F 0.1586(11) 0.2397(4) 0.8682(5) 0.312(5) Uani 1 1 d . . .
P2 P 0.68498(14) 0.33542(11) 0.67519(10) 0.0919(4) Uani 1 1 d . . .
F21 F 0.7572(5) 0.2498(3) 0.6431(4) 0.213(3) Uani 1 1 d . . .
F22 F 0.6942(8) 0.3021(5) 0.7678(3) 0.250(3) Uani 1 1 d . . .
F23 F 0.5512(5) 0.2994(5) 0.6878(4) 0.219(3) Uani 1 1 d . . .
F24 F 0.6129(6) 0.4199(5) 0.7195(5) 0.249(3) Uani 1 1 d . . .
F25 F 0.6512(7) 0.3814(4) 0.5842(4) 0.230(3) Uani 1 1 d . . .
F26 F 0.8091(4) 0.3831(4) 0.6548(3) 0.1804(19) Uani 1 1 d . . .
O1SA O 0.5000 0.0000 1.0000 0.265(10) Uiso 0.25 2 d SPD . 1
C1SA C 0.479(3) 0.0583(15) 0.9165(15) 0.140(10) Uiso 0.25 1 d PD A 1
H1S1 H 0.3865 0.0595 0.9123 0.168 Uiso 0.25 1 calc PR A 1
H1S2 H 0.5347 0.0265 0.8702 0.168 Uiso 0.25 1 calc PR A 1
C2SA C 0.502(2) 0.1576(12) 0.8946(13) 0.161(7) Uiso 0.25 1 d PD A 1
H2S1 H 0.5404 0.1714 0.9392 0.242 Uiso 0.25 1 calc PR A 1
H2S2 H 0.4182 0.1977 0.8915 0.242 Uiso 0.25 1 calc PR A 1
H2S3 H 0.5621 0.1655 0.8395 0.242 Uiso 0.25 1 calc PR A 1
O1SB O 0.5000 0.0000 1.0000 0.265(10) Uiso 0.25 2 d SPD . 2
C1SB C 0.505(5) 0.0934(15) 0.977(2) 0.181(15) Uiso 0.25 1 d PD B 2
H1S3 H 0.5866 0.0995 0.9938 0.217 Uiso 0.25 1 calc PR B 2
H1S4 H 0.4324 0.1219 1.0183 0.217 Uiso 0.25 1 calc PR B 2
C2SB C 0.502(2) 0.1576(12) 0.8946(13) 0.161(7) Uiso 0.25 1 d PD B 2
H2S4 H 0.5784 0.1386 0.8514 0.242 Uiso 0.25 1 calc PR B 2
H2S5 H 0.5041 0.2176 0.9048 0.242 Uiso 0.25 1 calc PR B 2
H2S6 H 0.4215 0.1581 0.8743 0.242 Uiso 0.25 1 calc PR B 2
N1S N 0.507(3) 0.047(2) 1.0833(18) 0.188(11) Uiso 0.25 1 d PD C 3
C3S C 0.500(5) 0.086(3) 1.017(2) 0.188(18) Uiso 0.25 1 d PD C 3
C4S C 0.478(4) 0.119(2) 0.9267(18) 0.131(9) Uiso 0.25 1 d PD C 3
H4S1 H 0.4571 0.0701 0.9039 0.196 Uiso 0.25 1 calc PR C 3
H4S2 H 0.5572 0.1380 0.8909 0.196 Uiso 0.25 1 calc PR C 3
H4S3 H 0.4044 0.1689 0.9270 0.196 Uiso 0.25 1 calc PR C 3

loop_
_atom_site_aniso_label
_atom_site_aniso_U_11
_atom_site_aniso_U_22
_atom_site_aniso_U_33
_atom_site_aniso_U_23
_atom_site_aniso_U_13
_atom_site_aniso_U_12
Ag1 0.0584(2) 0.0674(2) 0.0902(3) -0.00351(17) -0.01782(16) 0.00045(15)
Ag2 0.0709(2) 0.0711(2) 0.0883(3) -0.00310(17) -0.01328(17) -0.03632(16)
C1 0.0416(17) 0.0423(17) 0.0483(19) 0.0053(15) -0.0118(14) -0.0128(14)
C2 0.0468(19) 0.0448(19) 0.055(2) 0.0031(16) -0.0123(15) -0.0091(15)
C3 0.060(2) 0.046(2) 0.072(2) 0.0100(18) -0.0239(19) -0.0036(17)
C4 0.0465(19) 0.0450(19) 0.0491(19) 0.0081(16) -0.0130(15) -0.0022(15)
C5 0.0415(19) 0.058(2) 0.063(2) -0.0003(19) -0.0101(17) 0.0013(16)
C6 0.051(2) 0.050(2) 0.055(2) -0.0013(17) -0.0103(16) 0.0009(16)
C11 0.070(3) 0.061(2) 0.056(2) -0.002(2) -0.0063(19) -0.0118(19)
C12 0.101(4) 0.087(3) 0.048(2) 0.010(2) -0.005(2) -0.025(3)
C13 0.065(3) 0.067(3) 0.068(3) 0.027(2) -0.014(2) -0.018(2)
C21 0.066(2) 0.053(2) 0.073(3) 0.0006(19) -0.015(2) -0.0221(18)
C22 0.074(3) 0.074(3) 0.086(3) -0.002(2) -0.023(2) -0.038(2)
C23 0.053(2) 0.086(3) 0.078(3) 0.011(2) -0.025(2) -0.030(2)
C31 0.047(2) 0.056(2) 0.056(2) 0.0093(18) -0.0086(17) -0.0086(16)
C32 0.065(2) 0.066(2) 0.055(2) -0.009(2) -0.0117(19) 0.004(2)
C33 0.061(2) 0.057(2) 0.074(3) -0.016(2) -0.022(2) -0.0094(18)
C41 0.087(3) 0.056(2) 0.055(2) -0.0101(19) -0.004(2) -0.016(2)
C42 0.100(3) 0.087(3) 0.050(2) -0.008(2) -0.005(2) -0.023(3)
C43 0.067(3) 0.082(3) 0.063(3) 0.021(2) -0.021(2) -0.026(2)
C51 0.056(2) 0.057(2) 0.073(3) -0.005(2) -0.0191(19) -0.0003(18)
C52 0.051(2) 0.079(3) 0.099(3) -0.015(3) -0.019(2) 0.011(2)
C53 0.039(2) 0.100(4) 0.086(3) -0.005(3) -0.0129(19) -0.014(2)
C61 0.063(2) 0.077(3) 0.062(2) -0.010(2) -0.015(2) -0.025(2)
C62 0.081(3) 0.099(3) 0.072(3) -0.040(3) 0.000(2) -0.031(3)
C63 0.060(3) 0.071(3) 0.097(3) -0.035(3) 0.001(2) -0.006(2)
N71 0.103(3) 0.095(3) 0.140(4) -0.040(3) -0.059(3) 0.019(3)
C71 0.103(4) 0.101(4) 0.154(6) -0.049(4) -0.067(4) 0.030(3)
C72 0.172(7) 0.176(8) 0.183(8) -0.094(7) -0.084(6) 0.045(6)
N81 0.068(3) 0.096(3) 0.115(3) -0.028(3) -0.010(2) -0.032(2)
C81 0.081(4) 0.114(5) 0.133(5) -0.041(4) -0.010(3) -0.035(3)
C82 0.150(7) 0.204(8) 0.209(8) -0.129(7) 0.037(6) -0.045(6)
C101 0.0405(17) 0.0457(18) 0.0455(18) -0.0035(15) -0.0053(14) -0.0099(14)
C102 0.0487(19) 0.0432(18) 0.052(2) -0.0016(15) -0.0063(15) -0.0136(15)
C103 0.064(2) 0.059(2) 0.064(2) 0.0109(19) -0.0024(19) -0.0231(19)
C104 0.061(2) 0.052(2) 0.0419(19) 0.0077(16) -0.0027(16) -0.0213(17)
C105 0.059(2) 0.076(3) 0.060(2) -0.002(2) -0.0116(19) -0.029(2)
C106 0.074(3) 0.066(2) 0.053(2) -0.0129(19) -0.0055(19) -0.023(2)
N11 0.0557(18) 0.0514(18) 0.065(2) 0.0167(15) -0.0071(15) -0.0047(14)
N12 0.0425(15) 0.0462(16) 0.0491(16) 0.0075(13) -0.0104(13) -0.0126(12)
N21 0.0441(17) 0.0574(18) 0.076(2) 0.0091(16) -0.0177(15) -0.0123(14)
N22 0.0449(16) 0.0454(16) 0.0572(17) 0.0074(13) -0.0133(13) -0.0140(12)
N31 0.0457(16) 0.0471(16) 0.066(2) -0.0047(15) -0.0117(14) -0.0130(13)
N32 0.0394(14) 0.0449(15) 0.0487(16) 0.0017(13) -0.0066(12) -0.0099(12)
N41 0.075(2) 0.0530(18) 0.066(2) 0.0109(16) -0.0246(16) -0.0265(16)
N42 0.0452(15) 0.0431(15) 0.0485(16) -0.0009(13) -0.0072(12) -0.0138(12)
N51 0.0430(17) 0.067(2) 0.082(2) 0.0022(17) -0.0135(15) -0.0179(15)
N52 0.0430(15) 0.0511(17) 0.0590(18) 0.0010(14) -0.0100(13) -0.0126(13)
N61 0.0473(17) 0.0566(18) 0.073(2) -0.0186(16) -0.0096(15) -0.0035(14)
N62 0.0435(16) 0.0497(16) 0.0546(17) -0.0102(13) -0.0080(13) -0.0122(13)
O1 0.0481(13) 0.0492(13) 0.0623(15) 0.0115(11) -0.0175(11) -0.0081(10)
O2 0.0544(14) 0.0644(15) 0.0518(14) 0.0050(12) -0.0044(11) -0.0227(12)
P1 0.220(3) 0.0929(14) 0.197(2) -0.0761(16) -0.077(2) 0.0375(15)
F11 0.233(6) 0.174(5) 0.264(7) -0.083(5) -0.059(5) -0.045(4)
F12 0.483(12) 0.143(4) 0.231(6) -0.053(4) -0.162(7) 0.127(6)
F13 0.175(4) 0.182(4) 0.233(5) -0.119(4) 0.001(4) -0.030(3)
F14 0.614(18) 0.242(8) 0.300(9) -0.146(7) 0.245(11) -0.049(10)
F15 0.222(6) 0.121(4) 0.431(10) -0.075(5) -0.135(6) 0.038(4)
F16 0.627(16) 0.146(4) 0.246(7) -0.044(4) -0.263(9) -0.043(7)
P2 0.0826(9) 0.1079(11) 0.0970(10) -0.0463(9) -0.0089(7) -0.0235(8)
F21 0.212(5) 0.154(4) 0.292(6) -0.146(4) -0.083(4) 0.063(4)
F22 0.392(10) 0.261(7) 0.122(4) -0.012(4) -0.064(5) -0.109(7)
F23 0.147(4) 0.310(7) 0.239(6) -0.085(5) -0.013(4) -0.112(4)
F24 0.217(5) 0.236(6) 0.298(7) -0.172(6) 0.036(5) -0.023(5)
F25 0.350(8) 0.195(5) 0.192(5) -0.029(4) -0.160(5) -0.037(5)
F26 0.151(3) 0.236(5) 0.193(4) -0.073(4) 0.000(3) -0.117(3)

loop_
_atom_type_symbol
_atom_type_description
_atom_type_scat_dispersion_real
_atom_type_scat_dispersion_imag
_atom_type_scat_source
C C 0.0033 0.0016 'International Tables Vol C Tables 4.2.6.8 and 6.1.1.4'
H H 0.0000 0.0000 'International Tables Vol C Tables 4.2.6.8 and 6.1.1.4'
N N 0.0061 0.0033 'International Tables Vol C Tables 4.2.6.8 and 6.1.1.4'
O O 0.0106 0.0060 'International Tables Vol C Tables 4.2.6.8 and 6.1.1.4'
P P 0.1023 0.0942 'International Tables Vol C Tables 4.2.6.8 and 6.1.1.4'
Ag Ag -0.8971 1.1015 'International Tables Vol C Tables 4.2.6.8 and 6.1.1.4'
F F 0.0171 0.0103 'International Tables Vol C Tables 4.2.6.8 and 6.1.1.4'

loop_
_geom_angle_atom_site_label_1
_geom_angle_atom_site_label_2
_geom_angle_atom_site_label_3
_geom_angle
_geom_angle_site_symmetry_1
_geom_angle_site_symmetry_3
_geom_angle_publ_flag
N71 Ag1 N61 132.01(13) . 1_455 ?
N71 Ag1 N21 121.67(15) . . ?
N61 Ag1 N21 98.60(10) 1_455 . ?
N71 Ag1 N11 109.93(15) . . ?
N61 Ag1 N11 102.29(11) 1_455 . ?
N21 Ag1 N11 78.44(10) . . ?
N81 Ag2 N31 119.95(13) . . ?
N81 Ag2 N51 130.26(14) . . ?
N31 Ag2 N51 103.07(10) . . ?
N81 Ag2 N41 107.02(13) . . ?
N31 Ag2 N41 110.16(11) . . ?
N51 Ag2 N41 77.30(10) . . ?
N22 C1 N12 109.5(2) . . ?
N22 C1 N32 108.3(3) . . ?
N12 C1 N32 108.7(2) . . ?
N22 C1 C2 111.1(3) . . ?
N12 C1 C2 109.6(3) . . ?
N32 C1 C2 109.4(3) . . ?
O1 C2 C1 107.9(3) . . ?
O1 C3 C4 113.0(3) . . ?
C6 C4 C5 117.9(3) 2_756 . ?
C6 C4 C3 120.5(3) 2_756 . ?
C5 C4 C3 121.4(3) . . ?
C4 C5 C6 121.6(3) . . ?
C4 C6 C5 120.5(3) 2_756 . ?
N12 C11 C12 107.2(4) . . ?
C11 C12 C13 105.0(4) . . ?
N11 C13 C12 112.1(4) . . ?
N22 C21 C22 107.9(4) . . ?
C21 C22 C23 105.1(4) . . ?
N21 C23 C22 112.0(4) . . ?
N32 C31 C32 107.7(3) . . ?
C31 C32 C33 104.6(3) . . ?
N31 C33 C32 112.4(3) . . ?
N42 C41 C42 108.1(4) . . ?
C41 C42 C43 105.1(4) . . ?
N41 C43 C42 112.3(4) . . ?
C52 C51 N52 107.1(4) . . ?
C51 C52 C53 105.7(4) . . ?
N51 C53 C52 111.7(4) . . ?
N62 C61 C62 106.9(4) . . ?
C61 C62 C63 105.5(4) . . ?
N61 C63 C62 111.9(4) . . ?
C71 N71 Ag1 167.4(6) . . ?
N71 C71 C72 177.4(9) . . ?
C81 N81 Ag2 168.6(5) . . ?
N81 C81 C82 178.0(6) . . ?
N62 C101 N52 108.4(3) . . ?
N62 C101 N42 109.3(3) . . ?
N52 C101 N42 109.3(3) . . ?
N62 C101 C102 108.7(3) . . ?
N52 C101 C102 111.2(3) . . ?
N42 C101 C102 109.8(3) . . ?
O2 C102 C101 106.5(3) . . ?
O2 C103 C104 112.5(3) . . ?
C106 C104 C105 117.5(3) . . ?
C106 C104 C103 121.4(4) . . ?
C105 C104 C103 120.9(3) . . ?
C106 C105 C104 121.3(3) 2_865 . ?
C105 C106 C104 121.2(4) 2_865 . ?
C13 N11 N12 104.8(3) . . ?
C13 N11 Ag1 122.4(3) . . ?
N12 N11 Ag1 121.3(2) . . ?
C11 N12 N11 110.8(3) . . ?
C11 N12 C1 128.0(3) . . ?
N11 N12 C1 120.4(3) . . ?
C23 N21 N22 104.3(3) . . ?
C23 N21 Ag1 126.3(3) . . ?
N22 N21 Ag1 126.1(2) . . ?
C21 N22 N21 110.7(3) . . ?
C21 N22 C1 128.2(3) . . ?
N21 N22 C1 119.5(3) . . ?
C33 N31 N32 104.4(3) . . ?
C33 N31 Ag2 122.5(2) . . ?
N32 N31 Ag2 132.5(2) . . ?
C31 N32 N31 110.7(3) . . ?
C31 N32 C1 128.1(3) . . ?
N31 N32 C1 119.5(2) . . ?
C43 N41 N42 103.9(3) . . ?
C43 N41 Ag2 120.4(3) . . ?
N42 N41 Ag2 119.5(2) . . ?
C41 N42 N41 110.6(3) . . ?
C41 N42 C101 126.7(3) . . ?
N41 N42 C101 120.5(3) . . ?
C53 N51 N52 104.4(3) . . ?
C53 N51 Ag2 128.6(3) . . ?
N52 N51 Ag2 126.3(2) . . ?
C51 N52 N51 111.1(3) . . ?
C51 N52 C101 127.7(3) . . ?
N51 N52 C101 118.8(3) . . ?
C63 N61 N62 104.5(3) . . ?
C63 N61 Ag1 122.1(3) . 1_655 ?
N62 N61 Ag1 133.2(2) . 1_655 ?
C61 N62 N61 111.1(3) . . ?
C61 N62 C101 127.1(3) . . ?
N61 N62 C101 119.1(3) . . ?
C2 O1 C3 112.4(3) . . ?
C102 O2 C103 112.0(3) . . ?
F12 P1 F14 96.3(6) . . ?
F12 P1 F13 88.1(4) . . ?
F14 P1 F13 93.1(6) . . ?
F12 P1 F16 95.5(4) . . ?
F14 P1 F16 97.4(5) . . ?
F13 P1 F16 168.4(5) . . ?
F12 P1 F15 170.5(6) . . ?
F14 P1 F15 93.1(5) . . ?
F13 P1 F15 92.7(3) . . ?
F16 P1 F15 81.9(3) . . ?
F12 P1 F11 86.7(4) . . ?
F14 P1 F11 175.4(6) . . ?
F13 P1 F11 83.5(3) . . ?
F16 P1 F11 85.7(5) . . ?
F15 P1 F11 84.0(4) . . ?
F21 P2 F22 95.2(4) . . ?
F21 P2 F24 173.2(4) . . ?
F22 P2 F24 78.0(4) . . ?
F21 P2 F26 95.8(3) . . ?
F22 P2 F26 94.9(3) . . ?
F24 P2 F26 84.4(3) . . ?
F21 P2 F23 88.8(3) . . ?
F22 P2 F23 91.2(4) . . ?
F24 P2 F23 91.9(3) . . ?
F26 P2 F23 172.0(4) . . ?
F21 P2 F25 93.6(3) . . ?
F22 P2 F25 169.8(4) . . ?
F24 P2 F25 93.1(4) . . ?
F26 P2 F25 89.3(3) . . ?
F23 P2 F25 83.9(3) . . ?
C1SA O1SA C1SA 180.000(5) . 2_657 ?
O1SA C1SA C2SA 122.6(17) . . ?
N1S C3S C4S 166(3) . . ?

loop_
_geom_bond_atom_site_label_1
_geom_bond_atom_site_label_2
_geom_bond_distance
_geom_bond_site_symmetry_2
_geom_bond_publ_flag
Ag1 N71 2.184(5) . ?
Ag1 N61 2.315(3) 1_455 ?
Ag1 N21 2.389(3) . ?
Ag1 N11 2.435(3) . ?
Ag2 N81 2.239(5) . ?
Ag2 N31 2.317(3) . ?
Ag2 N51 2.334(3) . ?
Ag2 N41 2.456(3) . ?
C1 N22 1.453(4) . ?
C1 N12 1.458(4) . ?
C1 N32 1.461(4) . ?
C1 C2 1.521(4) . ?
C2 O1 1.409(4) . ?
C3 O1 1.452(4) . ?
C3 C4 1.513(5) . ?
C4 C6 1.377(5) 2_756 ?
C4 C5 1.380(5) . ?
C5 C6 1.384(5) . ?
C6 C4 1.377(5) 2_756 ?
C11 N12 1.340(4) . ?
C11 C12 1.357(5) . ?
C12 C13 1.377(6) . ?
C13 N11 1.305(5) . ?
C21 N22 1.342(4) . ?
C21 C22 1.348(5) . ?
C22 C23 1.379(6) . ?
C23 N21 1.321(5) . ?
C31 N32 1.350(4) . ?
C31 C32 1.363(5) . ?
C32 C33 1.386(5) . ?
C33 N31 1.321(4) . ?
C41 N42 1.340(4) . ?
C41 C42 1.344(5) . ?
C42 C43 1.362(6) . ?
C43 N41 1.329(5) . ?
C51 C52 1.351(5) . ?
C51 N52 1.352(4) . ?
C52 C53 1.389(6) . ?
C53 N51 1.321(5) . ?
C61 N62 1.354(5) . ?
C61 C62 1.360(6) . ?
C62 C63 1.378(6) . ?
C63 N61 1.325(5) . ?
N71 C71 1.115(7) . ?
C71 C72 1.477(9) . ?
N81 C81 1.098(6) . ?
C81 C82 1.465(9) . ?
C101 N62 1.453(4) . ?
C101 N52 1.456(4) . ?
C101 N42 1.457(4) . ?
C101 C102 1.534(4) . ?
C102 O2 1.401(4) . ?
C103 O2 1.450(4) . ?
C103 C104 1.504(5) . ?
C104 C106 1.378(5) . ?
C104 C105 1.381(5) . ?
C105 C106 1.378(5) 2_865 ?
C106 C105 1.378(5) 2_865 ?
N11 N12 1.360(4) . ?
N21 N22 1.362(4) . ?
N31 N32 1.368(4) . ?
N41 N42 1.356(4) . ?
N51 N52 1.369(4) . ?
N61 N62 1.358(4) . ?
N61 Ag1 2.315(3) 1_655 ?
P1 F12 1.488(5) . ?
P1 F14 1.514(8) . ?
P1 F13 1.548(5) . ?
P1 F16 1.553(7) . ?
P1 F15 1.576(6) . ?
P1 F11 1.619(7) . ?
P2 F21 1.477(4) . ?
P2 F22 1.484(5) . ?
P2 F24 1.550(5) . ?
P2 F26 1.551(4) . ?
P2 F23 1.557(5) . ?
P2 F25 1.566(5) . ?
O1SA C1SA 1.486(17) . ?
O1SA C1SA 1.486(17) 2_657 ?
C1SA C2SA 1.540(18) . ?
N1S C3S 1.119(8) . ?
C3S C4S 1.483(10) . ?

loop_
_geom_torsion_atom_site_label_1
_geom_torsion_atom_site_label_2
_geom_torsion_atom_site_label_3
_geom_torsion_atom_site_label_4
_geom_torsion
_geom_torsion_site_symmetry_1
_geom_torsion_site_symmetry_2
_geom_torsion_site_symmetry_3
_geom_torsion_site_symmetry_4
_geom_torsion_publ_flag
N22 C1 C2 O1 -59.4(3) . . . . ?
N12 C1 C2 O1 179.3(3) . . . . ?
N32 C1 C2 O1 60.2(3) . . . . ?
O1 C3 C4 C6 -148.3(3) . . . 2_756 ?
O1 C3 C4 C5 37.0(5) . . . . ?
C6 C4 C5 C6 0.1(6) 2_756 . . . ?
C3 C4 C5 C6 175.0(3) . . . . ?
C4 C5 C6 C4 -0.1(6) . . . 2_756 ?
N12 C11 C12 C13 -1.2(5) . . . . ?
C11 C12 C13 N11 0.2(5) . . . . ?
N22 C21 C22 C23 1.8(5) . . . . ?
C21 C22 C23 N21 -1.2(5) . . . . ?
N32 C31 C32 C33 -0.6(4) . . . . ?
C31 C32 C33 N31 -1.2(4) . . . . ?
N42 C41 C42 C43 -1.0(5) . . . . ?
C41 C42 C43 N41 0.4(5) . . . . ?
N52 C51 C52 C53 0.5(5) . . . . ?
C51 C52 C53 N51 0.4(5) . . . . ?
N62 C61 C62 C63 -1.7(5) . . . . ?
C61 C62 C63 N61 -0.3(5) . . . . ?
N61 Ag1 N71 C71 110(2) 1_455 . . . ?
N21 Ag1 N71 C71 -32(2) . . . . ?
N11 Ag1 N71 C71 -121(2) . . . . ?
Ag1 N71 C71 C72 -15(16) . . . . ?
N31 Ag2 N81 C81 118(2) . . . . ?
N51 Ag2 N81 C81 -28(2) . . . . ?
N41 Ag2 N81 C81 -116(2) . . . . ?
Ag2 N81 C81 C82 80(24) . . . . ?
N62 C101 C102 O2 59.0(3) . . . . ?
N52 C101 C102 O2 -60.4(3) . . . . ?
N42 C101 C102 O2 178.5(2) . . . . ?
O2 C103 C104 C106 -135.2(3) . . . . ?
O2 C103 C104 C105 50.6(4) . . . . ?
C106 C104 C105 C106 0.9(6) . . . 2_865 ?
C103 C104 C105 C106 175.3(3) . . . 2_865 ?
C105 C104 C106 C105 -0.9(6) . . . 2_865 ?
C103 C104 C106 C105 -175.2(3) . . . 2_865 ?
C12 C13 N11 N12 0.8(5) . . . . ?
C12 C13 N11 Ag1 -142.8(3) . . . . ?
N71 Ag1 N11 C13 -117.8(4) . . . . ?
N61 Ag1 N11 C13 26.0(3) 1_455 . . . ?
N21 Ag1 N11 C13 122.5(3) . . . . ?
N71 Ag1 N11 N12 104.3(3) . . . . ?
N61 Ag1 N11 N12 -111.8(3) 1_455 . . . ?
N21 Ag1 N11 N12 -15.4(3) . . . . ?
C12 C11 N12 N11 1.8(4) . . . . ?
C12 C11 N12 C1 171.8(3) . . . . ?
C13 N11 N12 C11 -1.6(4) . . . . ?
Ag1 N11 N12 C11 142.5(3) . . . . ?
C13 N11 N12 C1 -172.5(3) . . . . ?
Ag1 N11 N12 C1 -28.4(4) . . . . ?
N22 C1 N12 C11 -91.5(4) . . . . ?
N32 C1 N12 C11 150.3(3) . . . . ?
C2 C1 N12 C11 30.7(4) . . . . ?
N22 C1 N12 N11 77.6(4) . . . . ?
N32 C1 N12 N11 -40.6(4) . . . . ?
C2 C1 N12 N11 -160.2(3) . . . . ?
C22 C23 N21 N22 0.2(4) . . . . ?
C22 C23 N21 Ag1 160.7(3) . . . . ?
N71 Ag1 N21 C23 123.2(3) . . . . ?
N61 Ag1 N21 C23 -29.5(3) 1_455 . . . ?
N11 Ag1 N21 C23 -130.3(3) . . . . ?
N71 Ag1 N21 N22 -80.3(3) . . . . ?
N61 Ag1 N21 N22 127.0(3) 1_455 . . . ?
N11 Ag1 N21 N22 26.1(3) . . . . ?
C22 C21 N22 N21 -1.7(4) . . . . ?
C22 C21 N22 C1 -167.0(3) . . . . ?
C23 N21 N22 C21 0.9(4) . . . . ?
Ag1 N21 N22 C21 -159.6(2) . . . . ?
C23 N21 N22 C1 167.7(3) . . . . ?
Ag1 N21 N22 C1 7.1(4) . . . . ?
N12 C1 N22 C21 100.3(4) . . . . ?
N32 C1 N22 C21 -141.2(3) . . . . ?
C2 C1 N22 C21 -21.0(5) . . . . ?
N12 C1 N22 N21 -63.9(4) . . . . ?
N32 C1 N22 N21 54.6(4) . . . . ?
C2 C1 N22 N21 174.8(3) . . . . ?
C32 C33 N31 N32 2.4(4) . . . . ?
C32 C33 N31 Ag2 -170.0(2) . . . . ?
N81 Ag2 N31 C33 136.5(3) . . . . ?
N51 Ag2 N31 C33 -69.4(3) . . . . ?
N41 Ag2 N31 C33 11.6(3) . . . . ?
N81 Ag2 N31 N32 -33.6(3) . . . . ?
N51 Ag2 N31 N32 120.5(3) . . . . ?
N41 Ag2 N31 N32 -158.4(3) . . . . ?
C32 C31 N32 N31 2.2(4) . . . . ?
C32 C31 N32 C1 167.5(3) . . . . ?
C33 N31 N32 C31 -2.8(3) . . . . ?
Ag2 N31 N32 C31 168.5(2) . . . . ?
C33 N31 N32 C1 -169.5(3) . . . . ?
Ag2 N31 N32 C1 1.8(4) . . . . ?
N22 C1 N32 C31 29.7(4) . . . . ?
N12 C1 N32 C31 148.6(3) . . . . ?
C2 C1 N32 C31 -91.6(4) . . . . ?
N22 C1 N32 N31 -166.2(2) . . . . ?
N12 C1 N32 N31 -47.2(3) . . . . ?
C2 C1 N32 N31 72.5(3) . . . . ?
C42 C43 N41 N42 0.4(5) . . . . ?
C42 C43 N41 Ag2 -136.7(3) . . . . ?
N81 Ag2 N41 C43 -120.7(3) . . . . ?
N31 Ag2 N41 C43 11.3(3) . . . . ?
N51 Ag2 N41 C43 110.7(3) . . . . ?
N81 Ag2 N41 N42 108.7(3) . . . . ?
N31 Ag2 N41 N42 -119.4(3) . . . . ?
N51 Ag2 N41 N42 -19.9(3) . . . . ?
C42 C41 N42 N41 1.4(5) . . . . ?
C42 C41 N42 C101 164.2(3) . . . . ?
C43 N41 N42 C41 -1.1(4) . . . . ?
Ag2 N41 N42 C41 136.5(3) . . . . ?
C43 N41 N42 C101 -165.2(3) . . . . ?
Ag2 N41 N42 C101 -27.6(4) . . . . ?
N62 C101 N42 C41 158.7(3) . . . . ?
N52 C101 N42 C41 -82.8(4) . . . . ?
C102 C101 N42 C41 39.5(4) . . . . ?
N62 C101 N42 N41 -40.0(4) . . . . ?
N52 C101 N42 N41 78.6(4) . . . . ?
C102 C101 N42 N41 -159.2(3) . . . . ?
C52 C53 N51 N52 -1.2(5) . . . . ?
C52 C53 N51 Ag2 169.3(3) . . . . ?
N81 Ag2 N51 C53 126.8(4) . . . . ?
N31 Ag2 N51 C53 -23.5(4) . . . . ?
N41 Ag2 N51 C53 -131.6(4) . . . . ?
N81 Ag2 N51 N52 -64.7(3) . . . . ?
N31 Ag2 N51 N52 145.1(3) . . . . ?
N41 Ag2 N51 N52 37.0(3) . . . . ?
C52 C51 N52 N51 -1.3(4) . . . . ?
C52 C51 N52 C101 -163.1(3) . . . . ?
C53 N51 N52 C51 1.5(4) . . . . ?
Ag2 N51 N52 C51 -169.3(2) . . . . ?
C53 N51 N52 C101 165.1(3) . . . . ?
Ag2 N51 N52 C101 -5.6(4) . . . . ?
N62 C101 N52 C51 -138.5(3) . . . . ?
N42 C101 N52 C51 102.4(4) . . . . ?
C102 C101 N52 C51 -19.0(5) . . . . ?
N62 C101 N52 N51 60.9(4) . . . . ?
N42 C101 N52 N51 -58.2(4) . . . . ?
C102 C101 N52 N51 -179.5(3) . . . . ?
C62 C63 N61 N62 2.1(5) . . . . ?
C62 C63 N61 Ag1 177.6(3) . . . 1_655 ?
C62 C61 N62 N61 3.1(4) . . . . ?
C62 C61 N62 C101 164.2(3) . . . . ?
C63 N61 N62 C61 -3.2(4) . . . . ?
Ag1 N61 N62 C61 -178.0(3) 1_655 . . . ?
C63 N61 N62 C101 -166.0(3) . . . . ?
Ag1 N61 N62 C101 19.2(4) 1_655 . . . ?
N52 C101 N62 C61 29.2(4) . . . . ?
N42 C101 N62 C61 148.3(3) . . . . ?
C102 C101 N62 C61 -91.9(4) . . . . ?
N52 C101 N62 N61 -171.1(3) . . . . ?
N42 C101 N62 N61 -51.9(4) . . . . ?
C102 C101 N62 N61 67.9(4) . . . . ?
C1 C2 O1 C3 -164.8(3) . . . . ?
C4 C3 O1 C2 77.1(4) . . . . ?
C101 C102 O2 C103 -168.4(3) . . . . ?
C104 C103 O2 C102 86.5(4) . . . . ?
C1SA O1SA C1SA C2SA -126(100) 2_657 . . . ?
